data_7129611
loop_
_publ_author_name
'Hayakawa, Masahiro'
'Horike, Satoshi'
'Hijikata, Yuh'
'Yasui, Kosuke'
'Yamaguchi, Shigehiro'
'Fukazawa, Aiko'

_publ_section_title
;
 Late-Stage Modification of \p-Electron Systems Based on Asymmetric
 Oxidation of a Medium-Sized Sulfur-Containing Ring
;
_journal_name_full 'Chemical Communications'
_journal_paper_doi 10.1039/D1CC06996A
_journal_year 2022
_chemical_formula_sum 'C10 H13 Br O2 S2'
_chemical_formula_weight 309.23
_chemical_name_common dioxTN-Br
_space_group_crystal_system monoclinic
_space_group_IT_number 4
_space_group_name_Hall 'P 2yb'
_space_group_name_H-M_alt 'P 1 21 1'
_atom_sites_solution_hydrogens geom
_audit_creation_method SHELXL-2018/3
_audit_update_record
;
2022-01-08 deposited with the CCDC.	2022-01-25 downloaded from the CCDC.
;
_cell_angle_alpha 90
_cell_angle_beta 114.813(4)
_cell_angle_gamma 90
_cell_formula_units_Z 2
_cell_length_a 7.7355(3)
_cell_length_b 9.6941(2)
_cell_length_c 8.6079(3)
_cell_measurement_reflns_used 6897
_cell_measurement_temperature 123(2)
_cell_measurement_theta_max 29.8430
_cell_measurement_theta_min 2.6020
_cell_volume 585.90(4)
_computing_cell_refinement 'CrysAlisPro 1.171.39.46 (Rigaku OD, 2018)'
_computing_data_collection 'CrystalClear-SM Expert 2.1 b46 (Rigaku, 2016)'
_computing_data_reduction 'CrysAlisPro 1.171.39.46 (Rigaku OD, 2018)'
_computing_structure_refinement 'SHELXL-2018/3 (Sheldrick, 2018)'
_computing_structure_solution 'SHELXT 2018/2 (Sheldrick, 2018)'
_diffrn_ambient_temperature 123(2)
_diffrn_measured_fraction_theta_full 1.000
_diffrn_measured_fraction_theta_max 0.998
_diffrn_measurement_device_type
;
Rigaku Pilatus 200K
;
_diffrn_measurement_method 'profile data from \w-scans'
_diffrn_radiation_type MoK\a
_diffrn_radiation_wavelength 0.71073
_diffrn_reflns_av_R_equivalents 0.0214
_diffrn_reflns_av_unetI/netI 0.0237
_diffrn_reflns_Laue_measured_fraction_full 1.000
_diffrn_reflns_Laue_measured_fraction_max 0.998
_diffrn_reflns_limit_h_max 9
_diffrn_reflns_limit_h_min -10
_diffrn_reflns_limit_k_max 12
_diffrn_reflns_limit_k_min -12
_diffrn_reflns_limit_l_max 11
_diffrn_reflns_limit_l_min -11
_diffrn_reflns_number 7902
_diffrn_reflns_point_group_measured_fraction_full 0.995
_diffrn_reflns_point_group_measured_fraction_max 0.991
_diffrn_reflns_theta_full 25.242
_diffrn_reflns_theta_max 27.476
_diffrn_reflns_theta_min 2.607
_diffrn_source 'Rotating Anode'
_exptl_absorpt_coefficient_mu 3.841
_exptl_absorpt_correction_T_max 1.00000
_exptl_absorpt_correction_T_min 0.79967
_exptl_absorpt_correction_type multi-scan
_exptl_absorpt_process_details
;
CrysAlisPro 1.171.39.46 (Rigaku Oxford Diffraction, 2018)
Empirical absorption correction using spherical harmonics,
 implemented in SCALE3 ABSPACK scaling algorithm.
;
_exptl_crystal_colour white
_exptl_crystal_density_diffrn 1.753
_exptl_crystal_description platlet
_exptl_crystal_F_000 312
_exptl_crystal_size_max 0.200
_exptl_crystal_size_mid 0.050
_exptl_crystal_size_min 0.010
_refine_diff_density_max 0.348
_refine_diff_density_min -0.180
_refine_diff_density_rms 0.049
_refine_ls_abs_structure_details
;
 Flack x determined using 1138 quotients [(I+)-(I-)]/[(I+)+(I-)]
 (Parsons, Flack and Wagner, Acta Cryst. B69 (2013) 249-259).
;
_refine_ls_abs_structure_Flack -0.012(4)
_refine_ls_extinction_method none
_refine_ls_goodness_of_fit_ref 1.097
_refine_ls_hydrogen_treatment constr
_refine_ls_matrix_type full
_refine_ls_number_parameters 136
_refine_ls_number_reflns 2656
_refine_ls_number_restraints 1
_refine_ls_restrained_S_all 1.097
_refine_ls_R_factor_all 0.0231
_refine_ls_R_factor_gt 0.0215
_refine_ls_shift/su_max 0.000
_refine_ls_shift/su_mean 0.000
_refine_ls_structure_factor_coef Fsqd
_refine_ls_weighting_details 'w=1/[\s^2^(Fo^2^)+(0.0314P)^2^] where P=(Fo^2^+2Fc^2^)/3'
_refine_ls_weighting_scheme calc
_refine_ls_wR_factor_gt 0.0527
_refine_ls_wR_factor_ref 0.0531
_reflns_Friedel_coverage 0.874
_reflns_Friedel_fraction_full 0.990
_reflns_Friedel_fraction_max 0.984
_reflns_number_gt 2532
_reflns_number_total 2656
_reflns_threshold_expression 'I > 2\s(I)'
_cod_data_source_file d1cc06996a2.cif
_cod_data_source_block 18
_cod_original_sg_symbol_H-M 'P 21'
_cod_database_code 7129611
_shelx_shelxl_version_number 2018/3
_shelx_space_group_comment
;
The symmetry employed for this shelxl refinement is uniquely defined
by the following loop, which should always be used as a source of
symmetry information in preference to the above space-group names.
They are only intended as comments.
;
_shelx_estimated_absorpt_t_min 0.514
_shelx_estimated_absorpt_t_max 0.963

loop_
_space_group_symop_operation_xyz
'x, y, z'
'-x, y+1/2, -z'

loop_
_atom_site_label
_atom_site_type_symbol
_atom_site_fract_x
_atom_site_fract_y
_atom_site_fract_z
_atom_site_U_iso_or_equiv
_atom_site_adp_type
_atom_site_occupancy
_atom_site_site_symmetry_order
_atom_site_calc_flag
_atom_site_refinement_flags_posn
_atom_site_refinement_flags_adp
_atom_site_refinement_flags_occupancy
_atom_site_disorder_assembly
_atom_site_disorder_group
Br01 Br 0.38153(5) 0.24817(3) -0.02032(4) 0.03896(12) Uani 1 1 d . . . . .
S002 S 0.93680(10) 0.61987(8) 0.48041(10) 0.02549(17) Uani 1 1 d . . . . .
S003 S 0.73106(11) 0.41768(8) 0.20806(10) 0.02559(17) Uani 1 1 d . . . . .
O004 O 0.8754(3) 0.7546(3) 0.5037(3) 0.0388(6) Uani 1 1 d . . . . .
O005 O 1.0466(3) 0.6069(3) 0.3816(3) 0.0386(6) Uani 1 1 d . . . . .
C006 C 0.5685(4) 0.5115(3) 0.3959(4) 0.0221(6) Uani 1 1 d . . . . .
C007 C 0.5030(4) 0.3686(3) 0.1633(4) 0.0254(6) Uani 1 1 d . . . . .
C008 C 0.4334(4) 0.4234(3) 0.2712(4) 0.0252(6) Uani 1 1 d . . . . .
H008 H 0.309700 0.405039 0.264254 0.030 Uiso 1 1 calc R U . . .
C009 C 0.5578(5) 0.4639(4) 0.6772(4) 0.0308(7) Uani 1 1 d . . . . .
H00A H 0.542211 0.509685 0.773380 0.037 Uiso 1 1 calc R U . . .
H00B H 0.452847 0.396355 0.626799 0.037 Uiso 1 1 calc R U . . .
C00A C 0.7459(4) 0.3848(4) 0.7498(4) 0.0314(7) Uani 1 1 d . . . . .
H00C H 0.776521 0.358187 0.653182 0.038 Uiso 1 1 calc R U . . .
H00D H 0.726478 0.298517 0.802018 0.038 Uiso 1 1 calc R U . . .
C00B C 0.5350(4) 0.5736(3) 0.5409(4) 0.0271(6) Uani 1 1 d . . . . .
H00E H 0.405010 0.612946 0.496456 0.033 Uiso 1 1 calc R U . . .
H00F H 0.627089 0.649300 0.593470 0.033 Uiso 1 1 calc R U . . .
C00C C 0.7340(4) 0.5184(3) 0.3744(4) 0.0207(6) Uani 1 1 d . . . . .
C00D C 1.0055(5) 0.5798(4) 0.8250(4) 0.0308(7) Uani 1 1 d . . . . .
H00G H 0.909853 0.654672 0.783397 0.037 Uiso 1 1 calc R U . . .
H00H H 1.115926 0.615416 0.925764 0.037 Uiso 1 1 calc R U . . .
C00E C 1.0712(4) 0.5463(3) 0.6845(4) 0.0238(6) Uani 1 1 d . . . . .
H00I H 1.069998 0.444857 0.671233 0.029 Uiso 1 1 calc R U . . .
H00J H 1.204947 0.577204 0.723896 0.029 Uiso 1 1 calc R U . . .
C00F C 0.9189(5) 0.4591(4) 0.8829(4) 0.0383(8) Uani 1 1 d . . . . .
H00K H 1.020411 0.389531 0.936714 0.046 Uiso 1 1 calc R U . . .
H00L H 0.882856 0.493737 0.973457 0.046 Uiso 1 1 calc R U . . .

loop_
_atom_site_aniso_label
_atom_site_aniso_U_11
_atom_site_aniso_U_22
_atom_site_aniso_U_33
_atom_site_aniso_U_23
_atom_site_aniso_U_13
_atom_site_aniso_U_12
Br01 0.0480(2) 0.02919(16) 0.02829(16) -0.00675(15) 0.00484(14) -0.00441(17)
S002 0.0171(3) 0.0230(3) 0.0319(4) 0.0074(3) 0.0058(3) -0.0036(3)
S003 0.0271(4) 0.0272(4) 0.0229(4) 0.0044(3) 0.0109(3) 0.0028(3)
O004 0.0268(11) 0.0204(10) 0.0547(14) 0.0087(13) 0.0028(10) -0.0045(10)
O005 0.0245(11) 0.0548(16) 0.0379(14) 0.0142(12) 0.0146(11) -0.0071(12)
C006 0.0189(14) 0.0161(12) 0.0294(15) 0.0028(11) 0.0081(12) 0.0023(11)
C007 0.0277(16) 0.0179(13) 0.0231(15) 0.0016(12) 0.0034(13) -0.0028(12)
C008 0.0196(14) 0.0219(14) 0.0284(16) 0.0021(12) 0.0046(12) -0.0025(12)
C009 0.0242(16) 0.0395(18) 0.0346(17) -0.0092(15) 0.0181(15) -0.0069(14)
C00A 0.0339(18) 0.0320(17) 0.0345(17) 0.0066(13) 0.0203(15) 0.0005(14)
C00B 0.0154(14) 0.0280(15) 0.0363(17) -0.0075(13) 0.0091(13) 0.0018(12)
C00C 0.0175(14) 0.0187(13) 0.0232(14) 0.0031(11) 0.0058(12) -0.0014(11)
C00D 0.0223(16) 0.0381(18) 0.0286(17) -0.0068(14) 0.0076(14) -0.0004(14)
C00E 0.0163(14) 0.0246(15) 0.0276(16) 0.0039(12) 0.0064(13) 0.0006(12)
C00F 0.0280(17) 0.061(2) 0.0279(17) 0.0058(16) 0.0135(14) 0.0039(17)

loop_
_atom_type_symbol
_atom_type_description
_atom_type_scat_dispersion_real
_atom_type_scat_dispersion_imag
_atom_type_scat_source
C C 0.0033 0.0016 'International Tables Vol C Tables 4.2.6.8 and 6.1.1.4'
H H 0.0000 0.0000 'International Tables Vol C Tables 4.2.6.8 and 6.1.1.4'
O O 0.0106 0.0060 'International Tables Vol C Tables 4.2.6.8 and 6.1.1.4'
S S 0.1246 0.1234 'International Tables Vol C Tables 4.2.6.8 and 6.1.1.4'
Br Br -0.2901 2.4595 'International Tables Vol C Tables 4.2.6.8 and 6.1.1.4'

loop_
_geom_angle_atom_site_label_1
_geom_angle_atom_site_label_2
_geom_angle_atom_site_label_3
_geom_angle
_geom_angle_site_symmetry_1
_geom_angle_site_symmetry_3
_geom_angle_publ_flag
O004 S002 O005 118.39(16) . . ?
O004 S002 C00C 107.94(14) . . ?
O005 S002 C00C 105.40(15) . . ?
O004 S002 C00E 108.58(15) . . ?
O005 S002 C00E 107.76(14) . . ?
C00C S002 C00E 108.40(14) . . ?
C007 S003 C00C 89.85(14) . . ?
C00C C006 C008 111.1(3) . . ?
C00C C006 C00B 126.1(3) . . ?
C008 C006 C00B 122.5(3) . . ?
C008 C007 S003 113.9(2) . . ?
C008 C007 Br01 128.1(2) . . ?
S003 C007 Br01 118.00(17) . . ?
C007 C008 C006 111.8(3) . . ?
C00A C009 C00B 116.3(2) . . ?
C009 C00A C00F 117.0(3) . . ?
C006 C00B C009 110.6(3) . . ?
C006 C00C S003 113.4(2) . . ?
C006 C00C S002 129.9(2) . . ?
S003 C00C S002 116.60(17) . . ?
C00E C00D C00F 115.5(3) . . ?
C00D C00E S002 116.5(2) . . ?
C00A C00F C00D 118.7(3) . . ?

loop_
_geom_bond_atom_site_label_1
_geom_bond_atom_site_label_2
_geom_bond_distance
_geom_bond_site_symmetry_2
_geom_bond_publ_flag
Br01 C007 1.871(3) . ?
S002 O004 1.432(3) . ?
S002 O005 1.438(2) . ?
S002 C00C 1.749(3) . ?
S002 C00E 1.773(3) . ?
S003 C007 1.708(3) . ?
S003 C00C 1.726(3) . ?
C006 C00C 1.370(4) . ?
C006 C008 1.426(4) . ?
C006 C00B 1.503(4) . ?
C007 C008 1.361(5) . ?
C009 C00A 1.528(5) . ?
C009 C00B 1.538(5) . ?
C00A C00F 1.528(5) . ?
C00D C00E 1.530(4) . ?
C00D C00F 1.532(5) . ?
